data_1561555
loop_
_publ_author_name
'Yan, Xingxiu'
'Qiu, Xiandeng'
'Yan, Zhishuo'
'Li, Hongjiang'
'Gong, Yun'
'Lin, Jianhua'

_publ_section_title
;
 Configurations, band structures and photocurrent responses of
 4-(4-oxopyridin-1(4H)-yl)phthalic acid and its metal-organic frameworks
;
_journal_name_full 'Journal of Solid State Chemistry'
_journal_page_first 313
_journal_page_last 322
_journal_paper_doi 10.1016/j.jssc.2016.02.041
_journal_volume 237
_journal_year 2016
_chemical_formula_sum 'C13 H11 Cd N O7'
_chemical_formula_weight 405.63
_space_group_IT_number 2
_space_group_name_Hall '-P 1'
_space_group_name_H-M_alt 'P -1'
_symmetry_cell_setting triclinic
_symmetry_space_group_name_H-M 'P -1'
_atom_sites_solution_hydrogens geom
_atom_sites_solution_primary direct
_atom_sites_solution_secondary difmap
_audit_creation_method SHELXL-97
_cell_angle_alpha 70.9500(10)
_cell_angle_beta 74.538(2)
_cell_angle_gamma 66.0840(10)
_cell_formula_units_Z 2
_cell_length_a 7.9140(6)
_cell_length_b 9.2739(8)
_cell_length_c 10.3051(9)
_cell_measurement_reflns_used 1976
_cell_measurement_temperature 298(2)
_cell_measurement_theta_max 28.046
_cell_measurement_theta_min 2.480
_cell_volume 645.59(9)
_computing_cell_refinement 'Bruker SMART'
_computing_data_collection 'Bruker SMART'
_computing_data_reduction 'Bruker SAINT'
_computing_molecular_graphics 'Bruker SHELXTL'
_computing_publication_material 'Bruker SHELXTL'
_computing_structure_refinement 'Bruker SHELXTL'
_computing_structure_solution 'Bruker SHELXTL'
_diffrn_ambient_temperature 298(2)
_diffrn_measured_fraction_theta_full 0.979
_diffrn_measured_fraction_theta_max 0.979
_diffrn_measurement_device_type 'CCD area detector'
_diffrn_measurement_method 'phi and omega scans'
_diffrn_radiation_monochromator graphite
_diffrn_radiation_source 'fine-focus sealed tube'
_diffrn_radiation_type MoK\a
_diffrn_radiation_wavelength 0.71073
_diffrn_reflns_av_R_equivalents 0.0276
_diffrn_reflns_av_sigmaI/netI 0.0459
_diffrn_reflns_limit_h_max 8
_diffrn_reflns_limit_h_min -9
_diffrn_reflns_limit_k_max 10
_diffrn_reflns_limit_k_min -11
_diffrn_reflns_limit_l_max 9
_diffrn_reflns_limit_l_min -12
_diffrn_reflns_number 3302
_diffrn_reflns_theta_full 25.02
_diffrn_reflns_theta_max 25.02
_diffrn_reflns_theta_min 2.48
_exptl_absorpt_coefficient_mu 1.730
_exptl_absorpt_correction_T_max 0.90
_exptl_absorpt_correction_T_min 0.70
_exptl_absorpt_correction_type multi-scan
_exptl_absorpt_process_details 'SADABS (Sheldrick, 1996)'
_exptl_crystal_colour colorless
_exptl_crystal_density_diffrn 2.087
_exptl_crystal_density_method 'not measured'
_exptl_crystal_description block
_exptl_crystal_F_000 400
_exptl_crystal_size_max 0.32
_exptl_crystal_size_mid 0.18
_exptl_crystal_size_min 0.10
_refine_diff_density_max 0.885
_refine_diff_density_min -0.994
_refine_diff_density_rms 0.141
_refine_ls_extinction_method none
_refine_ls_goodness_of_fit_ref 1.061
_refine_ls_hydrogen_treatment none
_refine_ls_matrix_type full
_refine_ls_number_parameters 199
_refine_ls_number_reflns 2238
_refine_ls_number_restraints 0
_refine_ls_restrained_S_all 1.061
_refine_ls_R_factor_all 0.0411
_refine_ls_R_factor_gt 0.0366
_refine_ls_shift/su_max 0.001
_refine_ls_shift/su_mean 0.000
_refine_ls_structure_factor_coef Fsqd
_refine_ls_weighting_details 'calc w=1/[\s^2^(Fo^2^)+(0.0608P)^2^+0.0000P] where P=(Fo^2^+2Fc^2^)/3'
_refine_ls_weighting_scheme calc
_refine_ls_wR_factor_gt 0.0983
_refine_ls_wR_factor_ref 0.1004
_reflns_number_gt 1973
_reflns_number_total 2238
_reflns_threshold_expression >2sigma(I)
_cod_data_source_file JSSC-2016-237-313.cif
_cod_data_source_block 150403h
_cod_original_sg_symbol_H-M P-1
_cod_database_code 1561555

loop_
_symmetry_equiv_pos_as_xyz
'x, y, z'
'-x, -y, -z'

loop_
_atom_site_label
_atom_site_type_symbol
_atom_site_fract_x
_atom_site_fract_y
_atom_site_fract_z
_atom_site_U_iso_or_equiv
_atom_site_adp_type
_atom_site_occupancy
_atom_site_symmetry_multiplicity
_atom_site_calc_flag
_atom_site_refinement_flags
_atom_site_disorder_assembly
_atom_site_disorder_group
Cd1 Cd 0.36845(4) 0.35730(4) 0.89662(3) 0.02230(16) Uani 1 1 d . . .
N1 N 0.2259(6) 0.0438(5) 0.5208(4) 0.0241(9) Uani 1 1 d . . .
O1 O -0.4659(4) 0.5306(4) 0.8404(4) 0.0245(7) Uani 1 1 d . . .
O2 O -0.2304(4) 0.5641(4) 0.8966(3) 0.0247(8) Uani 1 1 d . . .
O3 O 0.1882(4) 0.1917(4) 0.9819(4) 0.0250(7) Uani 1 1 d . . .
O4 O -0.1101(4) 0.2040(4) 1.0522(3) 0.0262(8) Uani 1 1 d . . .
O5 O 0.5427(5) -0.3185(4) 0.3191(4) 0.0339(9) Uani 1 1 d . . .
O6 O 0.1227(5) 0.5801(4) 0.8074(3) 0.0252(8) Uani 1 1 d . . .
H6C H 0.0152 0.5712 0.8320 0.030 Uiso 1 1 d R . .
H6D H 0.1255 0.6453 0.8479 0.030 Uiso 1 1 d R . .
O7 O 0.6099(5) 0.1467(4) 0.9964(4) 0.0322(9) Uani 1 1 d . . .
H7C H 0.6589 0.0454 1.0004 0.039 Uiso 1 1 d R . .
H7D H 0.6893 0.1760 1.0128 0.039 Uiso 1 1 d R . .
C1 C -0.2936(6) 0.4996(5) 0.8365(5) 0.0180(10) Uani 1 1 d . . .
C2 C 0.0276(6) 0.2157(5) 0.9588(5) 0.0189(10) Uani 1 1 d . . .
C3 C -0.1511(6) 0.3822(5) 0.7528(5) 0.0193(10) Uani 1 1 d . . .
C4 C 0.0029(6) 0.2552(5) 0.8075(5) 0.0192(10) Uani 1 1 d . . .
C5 C 0.1293(6) 0.1488(6) 0.7290(5) 0.0235(11) Uani 1 1 d . . .
H5 H 0.2310 0.0642 0.7660 0.028 Uiso 1 1 calc R . .
C6 C 0.1040(6) 0.1686(5) 0.5939(5) 0.0216(10) Uani 1 1 d . . .
C7 C -0.0418(7) 0.2988(6) 0.5358(5) 0.0244(11) Uani 1 1 d . . .
H7 H -0.0558 0.3147 0.4448 0.029 Uiso 1 1 calc R . .
C8 C -0.1670(7) 0.4055(6) 0.6150(5) 0.0261(11) Uani 1 1 d . . .
H8 H -0.2634 0.4944 0.5754 0.031 Uiso 1 1 calc R . .
C9 C 0.2771(7) 0.0821(6) 0.3780(5) 0.0291(12) Uani 1 1 d . . .
H9 H 0.2388 0.1905 0.3283 0.035 Uiso 1 1 calc R . .
C10 C 0.3818(7) -0.0353(6) 0.3088(5) 0.0306(12) Uani 1 1 d . . .
H10 H 0.4129 -0.0049 0.2127 0.037 Uiso 1 1 calc R . .
C11 C 0.4460(7) -0.2041(6) 0.3788(5) 0.0232(10) Uani 1 1 d . . .
C12 C 0.3885(7) -0.2367(6) 0.5264(5) 0.0274(11) Uani 1 1 d . . .
H12 H 0.4257 -0.3439 0.5789 0.033 Uiso 1 1 calc R . .
C13 C 0.2822(7) -0.1170(6) 0.5918(5) 0.0272(11) Uani 1 1 d . . .
H13 H 0.2461 -0.1444 0.6876 0.033 Uiso 1 1 calc R . .

loop_
_atom_site_aniso_label
_atom_site_aniso_U_11
_atom_site_aniso_U_22
_atom_site_aniso_U_33
_atom_site_aniso_U_23
_atom_site_aniso_U_13
_atom_site_aniso_U_12
Cd1 0.0197(2) 0.0235(2) 0.0238(2) -0.00868(16) -0.00166(15) -0.00653(16)
N1 0.029(2) 0.023(2) 0.019(2) -0.0073(17) 0.0001(17) -0.0092(18)
O1 0.0180(17) 0.0248(17) 0.0317(19) -0.0100(15) -0.0027(14) -0.0066(14)
O2 0.0228(17) 0.0287(18) 0.0273(19) -0.0131(15) -0.0014(14) -0.0105(15)
O3 0.0226(17) 0.0238(17) 0.031(2) -0.0035(14) -0.0122(15) -0.0083(14)
O4 0.0270(18) 0.0321(18) 0.0212(18) -0.0077(15) -0.0002(14) -0.0132(15)
O5 0.031(2) 0.035(2) 0.035(2) -0.0215(17) 0.0048(16) -0.0077(16)
O6 0.0204(17) 0.0276(18) 0.0295(19) -0.0119(15) -0.0043(14) -0.0064(14)
O7 0.0253(19) 0.0241(18) 0.051(2) -0.0060(16) -0.0169(17) -0.0078(15)
C1 0.019(2) 0.014(2) 0.021(2) -0.0020(18) -0.0058(19) -0.0054(18)
C2 0.019(2) 0.014(2) 0.025(3) -0.0095(19) -0.0033(19) -0.0043(18)
C3 0.017(2) 0.017(2) 0.025(3) -0.0078(19) -0.0024(19) -0.0059(18)
C4 0.018(2) 0.022(2) 0.021(2) -0.0085(19) -0.0021(19) -0.0089(19)
C5 0.015(2) 0.024(2) 0.028(3) -0.008(2) -0.006(2) -0.0011(19)
C6 0.025(3) 0.021(2) 0.021(3) -0.010(2) 0.002(2) -0.010(2)
C7 0.028(3) 0.028(2) 0.019(3) -0.005(2) -0.005(2) -0.011(2)
C8 0.021(2) 0.023(2) 0.034(3) -0.008(2) -0.009(2) -0.004(2)
C9 0.032(3) 0.024(2) 0.028(3) -0.009(2) -0.001(2) -0.008(2)
C10 0.037(3) 0.036(3) 0.015(2) -0.007(2) 0.004(2) -0.013(2)
C11 0.021(2) 0.031(3) 0.021(3) -0.009(2) 0.000(2) -0.013(2)
C12 0.027(3) 0.024(2) 0.028(3) -0.007(2) -0.001(2) -0.007(2)
C13 0.031(3) 0.027(3) 0.022(3) -0.009(2) 0.001(2) -0.011(2)

loop_
_atom_type_symbol
_atom_type_description
_atom_type_scat_dispersion_real
_atom_type_scat_dispersion_imag
_atom_type_scat_source
C C 0.0033 0.0016 'International Tables Vol C Tables 4.2.6.8 and 6.1.1.4'
H H 0.0000 0.0000 'International Tables Vol C Tables 4.2.6.8 and 6.1.1.4'
N N 0.0061 0.0033 'International Tables Vol C Tables 4.2.6.8 and 6.1.1.4'
O O 0.0106 0.0060 'International Tables Vol C Tables 4.2.6.8 and 6.1.1.4'
Cd Cd -0.8075 1.2024 'International Tables Vol C Tables 4.2.6.8 and 6.1.1.4'

loop_
_geom_angle_atom_site_label_1
_geom_angle_atom_site_label_2
_geom_angle_atom_site_label_3
_geom_angle
_geom_angle_site_symmetry_1
_geom_angle_site_symmetry_3
O5 Cd1 O7 98.01(13) 2_656 .
O5 Cd1 O1 90.94(13) 2_656 1_655
O7 Cd1 O1 90.54(12) . 1_655
O5 Cd1 O6 85.65(12) 2_656 .
O7 Cd1 O6 175.85(11) . .
O1 Cd1 O6 87.44(11) 1_655 .
O5 Cd1 O3 96.74(13) 2_656 .
O7 Cd1 O3 88.94(12) . .
O1 Cd1 O3 172.30(11) 1_655 .
O6 Cd1 O3 92.58(12) . .
O5 Cd1 O2 169.61(12) 2_656 2_567
O7 Cd1 O2 92.37(13) . 2_567
O1 Cd1 O2 89.22(11) 1_655 2_567
O6 Cd1 O2 83.99(12) . 2_567
O3 Cd1 O2 83.13(12) . 2_567
C13 N1 C9 118.3(4) . .
C13 N1 C6 120.2(4) . .
C9 N1 C6 121.4(4) . .
C1 O1 Cd1 130.4(3) . 1_455
C1 O2 Cd1 126.3(3) . 2_567
C2 O3 Cd1 130.0(3) . .
C11 O5 Cd1 138.9(3) . 2_656
Cd1 O6 H6C 116.5 . .
Cd1 O6 H6D 97.1 . .
H6C O6 H6D 108.3 . .
Cd1 O7 H7C 134.8 . .
Cd1 O7 H7D 114.2 . .
H7C O7 H7D 108.1 . .
O1 C1 O2 124.2(4) . .
O1 C1 C3 118.7(4) . .
O2 C1 C3 117.2(4) . .
O4 C2 O3 124.6(4) . .
O4 C2 C4 118.0(4) . .
O3 C2 C4 117.4(4) . .
C8 C3 C4 118.6(4) . .
C8 C3 C1 119.6(4) . .
C4 C3 C1 121.7(4) . .
C5 C4 C3 120.3(4) . .
C5 C4 C2 117.0(4) . .
C3 C4 C2 122.3(4) . .
C4 C5 C6 120.0(4) . .
C4 C5 H5 120.0 . .
C6 C5 H5 120.0 . .
C7 C6 C5 120.3(4) . .
C7 C6 N1 121.1(4) . .
C5 C6 N1 118.5(4) . .
C6 C7 C8 119.2(4) . .
C6 C7 H7 120.4 . .
C8 C7 H7 120.4 . .
C7 C8 C3 121.4(4) . .
C7 C8 H8 119.3 . .
C3 C8 H8 119.3 . .
C10 C9 N1 121.4(5) . .
C10 C9 H9 119.3 . .
N1 C9 H9 119.3 . .
C9 C10 C11 122.1(5) . .
C9 C10 H10 118.9 . .
C11 C10 H10 118.9 . .
O5 C11 C10 124.6(4) . .
O5 C11 C12 121.3(5) . .
C10 C11 C12 114.1(4) . .
C13 C12 C11 122.3(5) . .
C13 C12 H12 118.9 . .
C11 C12 H12 118.9 . .
C12 C13 N1 121.8(5) . .
C12 C13 H13 119.1 . .
N1 C13 H13 119.1 . .

loop_
_geom_bond_atom_site_label_1
_geom_bond_atom_site_label_2
_geom_bond_distance
_geom_bond_site_symmetry_2
Cd1 O5 2.247(4) 2_656
Cd1 O7 2.288(3) .
Cd1 O1 2.309(3) 1_655
Cd1 O6 2.314(3) .
Cd1 O3 2.322(3) .
Cd1 O2 2.322(3) 2_567
N1 C13 1.372(6) .
N1 C9 1.384(7) .
N1 C6 1.454(5) .
O1 C1 1.267(6) .
O1 Cd1 2.309(3) 1_455
O2 C1 1.281(6) .
O2 Cd1 2.322(3) 2_567
O3 C2 1.272(6) .
O4 C2 1.262(5) .
O5 C11 1.268(6) .
O5 Cd1 2.247(4) 2_656
O6 H6C 0.8500 .
O6 H6D 0.8500 .
O7 H7C 0.8500 .
O7 H7D 0.8500 .
C1 C3 1.516(6) .
C2 C4 1.528(6) .
C3 C8 1.398(7) .
C3 C4 1.400(6) .
C4 C5 1.385(6) .
C5 C6 1.402(7) .
C5 H5 0.9300 .
C6 C7 1.384(7) .
C7 C8 1.388(7) .
C7 H7 0.9300 .
C8 H8 0.9300 .
C9 C10 1.356(7) .
C9 H9 0.9300 .
C10 C11 1.429(7) .
C10 H10 0.9300 .
C11 C12 1.433(7) .
C12 C13 1.350(7) .
C12 H12 0.9300 .
C13 H13 0.9300 .
